data_7219712
loop_
_publ_author_name
'Wang, Changsheng'
'Wang, Hao-Yang'
'Yao, Cheng'

_publ_section_title
;
 Copper-Catalyzed Trifluoromethylation of Organic Zinc Reagents with
 Electrophilic Trifluoromethylating Reagent
;
_journal_name_full 'RSC Adv.'
_journal_paper_doi 10.1039/C5RA02279G
_journal_year 2015
_chemical_formula_sum 'C36 H32 Cu2 I4 O10'
_chemical_formula_weight 1259.29
_chemical_name_systematic
; 
 ? 
;
_space_group_crystal_system triclinic
_space_group_IT_number 2
_space_group_name_Hall '-P 1'
_space_group_name_H-M_alt 'P -1'
_symmetry_space_group_name_Hall '-P 1'
_symmetry_space_group_name_H-M 'P -1'
_atom_sites_solution_hydrogens geom
_audit_block_doi 10.5517/cc14526l
_audit_creation_method SHELXL-2013
_audit_update_record
;
2015-02-05 deposited with the CCDC.
2015-03-02 downloaded from the CCDC.
;
_cell_angle_alpha 104.470(3)
_cell_angle_beta 91.909(3)
_cell_angle_gamma 93.409(3)
_cell_formula_units_Z 2
_cell_length_a 8.6433(12)
_cell_length_b 11.2513(15)
_cell_length_c 21.811(3)
_cell_measurement_reflns_used 3764
_cell_measurement_temperature 293(2)
_cell_measurement_theta_max 50.184
_cell_measurement_theta_min 4.629
_cell_volume 2047.6(5)
_computing_cell_refinement 'Bruker SMART'
_computing_data_collection 'Bruker SMART'
_computing_data_reduction 'Bruker SHELXTL'
_computing_molecular_graphics 'Bruker SHELXTL'
_computing_publication_material 'Bruker SHELXTL'
_computing_structure_refinement 'SHELXL-2013 (Sheldrick, 2013)'
_computing_structure_solution 'Bruker SHELXTL'
_diffrn_ambient_temperature 293(2)
_diffrn_measured_fraction_theta_full 0.997
_diffrn_measured_fraction_theta_max 0.997
_diffrn_measurement_device_type 'CCD area detector'
_diffrn_measurement_method 'phi and omega scans'
_diffrn_radiation_type MoK\a
_diffrn_radiation_wavelength 0.71073
_diffrn_reflns_av_R_equivalents 0.0295
_diffrn_reflns_av_unetI/netI 0.0556
_diffrn_reflns_Laue_measured_fraction_full 0.997
_diffrn_reflns_Laue_measured_fraction_max 0.997
_diffrn_reflns_limit_h_max 10
_diffrn_reflns_limit_h_min -10
_diffrn_reflns_limit_k_max 13
_diffrn_reflns_limit_k_min -9
_diffrn_reflns_limit_l_max 26
_diffrn_reflns_limit_l_min -26
_diffrn_reflns_number 12508
_diffrn_reflns_point_group_measured_fraction_full 0.997
_diffrn_reflns_point_group_measured_fraction_max 0.997
_diffrn_reflns_theta_full 25.242
_diffrn_reflns_theta_max 26.000
_diffrn_reflns_theta_min 0.965
_exptl_absorpt_coefficient_mu 4.106
_exptl_absorpt_correction_T_max 0.7457
_exptl_absorpt_correction_T_min 0.3852
_exptl_absorpt_correction_type multi-scan
_exptl_absorpt_process_details sadabs
_exptl_crystal_colour blue
_exptl_crystal_density_diffrn 2.042
_exptl_crystal_description prismatic
_exptl_crystal_F_000 1196
_exptl_crystal_size_max 0.211
_exptl_crystal_size_mid 0.134
_exptl_crystal_size_min 0.112
_refine_diff_density_max 1.083
_refine_diff_density_min -1.463
_refine_diff_density_rms 0.171
_refine_ls_extinction_method none
_refine_ls_goodness_of_fit_ref 1.037
_refine_ls_hydrogen_treatment constr
_refine_ls_matrix_type full
_refine_ls_number_parameters 487
_refine_ls_number_reflns 8017
_refine_ls_number_restraints 12
_refine_ls_restrained_S_all 1.043
_refine_ls_R_factor_all 0.0693
_refine_ls_R_factor_gt 0.0535
_refine_ls_shift/su_max 0.001
_refine_ls_shift/su_mean 0.000
_refine_ls_structure_factor_coef Fsqd
_refine_ls_weighting_details 'w=1/[\s^2^(Fo^2^)+(0.1019P)^2^+1.1265P] where P=(Fo^2^+2Fc^2^)/3'
_refine_ls_weighting_scheme calc
_refine_ls_wR_factor_gt 0.1552
_refine_ls_wR_factor_ref 0.1691
_reflns_Friedel_coverage 0.000
_reflns_number_gt 6166
_reflns_number_total 8017
_reflns_threshold_expression 'I > 2\s(I)'
_cod_data_source_file c5ra02279g2.cif
_cod_data_source_block cd214505
_cod_original_cell_volume 2047.7(5)
_cod_database_code 7219712
_shelx_space_group_comment
; 
The symmetry employed for this shelxl refinement is uniquely defined 
by the following loop, which should always be used as a source of 
symmetry information in preference to the above space-group names. 
They are only intended as comments. 
;
_shelxl_version_number 2013-4

loop_
_space_group_symop_operation_xyz
'x, y, z'
'-x, -y, -z'

loop_
_atom_site_label
_atom_site_type_symbol
_atom_site_fract_x
_atom_site_fract_y
_atom_site_fract_z
_atom_site_U_iso_or_equiv
_atom_site_adp_type
_atom_site_occupancy
_atom_site_site_symmetry_order
_atom_site_calc_flag
_atom_site_refinement_flags_posn
_atom_site_refinement_flags_adp
_atom_site_refinement_flags_occupancy
_atom_site_disorder_assembly
_atom_site_disorder_group
Cu1 Cu 0.40683(7) 0.58476(6) 0.99466(3) 0.02968(17) Uani 1 1 d . . . . .
Cu2 Cu 0.12763(7) 0.55436(6) 0.48661(3) 0.02734(17) Uani 1 1 d . . . . .
I1 I 0.54232(7) 0.90643(5) 1.17591(3) 0.0709(2) Uani 1 1 d . . . . .
I3 I 0.29010(9) 0.72489(5) 0.69945(3) 0.0870(2) Uani 1 1 d . . . . .
I2 I 0.6466(3) 0.8142(3) 0.87073(13) 0.0751(6) Uani 0.6 1 d . U P A 1
I4 I 0.19144(16) 0.96495(11) 0.59495(8) 0.0883(5) Uani 0.6 1 d . U P B 1
I2' I 0.6993(4) 0.8217(4) 0.8919(2) 0.0852(10) Uani 0.4 1 d . U P A 2
I4' I 0.1299(3) 0.97372(19) 0.55410(15) 0.1167(10) Uani 0.4 1 d . U P B 2
O1 O 0.7210(5) 0.5538(4) 1.0587(2) 0.0430(10) Uani 1 1 d . . . . .
O2 O 0.5625(5) 0.6993(4) 1.0492(2) 0.0453(10) Uani 1 1 d . . . . .
O3 O 0.6903(5) 0.4473(4) 0.9310(2) 0.0469(10) Uani 1 1 d . . . . .
O4 O 0.5297(5) 0.5903(4) 0.92094(18) 0.0400(9) Uani 1 1 d . . . . .
O5 O 0.2552(5) 0.7229(4) 0.9794(2) 0.0491(11) Uani 1 1 d . . . . .
O6 O 0.2163(5) 0.5176(4) 0.56346(19) 0.0403(9) Uani 1 1 d . . . . .
O7 O -0.0006(5) 0.4254(4) 0.58599(18) 0.0414(10) Uani 1 1 d . . . . .
O8 O 0.0486(5) 0.7042(4) 0.5392(2) 0.0433(10) Uani 1 1 d . . . . .
O9 O -0.1648(5) 0.6111(4) 0.5632(2) 0.0492(11) Uani 1 1 d . . . . .
O10 O 0.3355(5) 0.6425(5) 0.4632(2) 0.0569(13) Uani 1 1 d . . . . .
C1 C 0.6845(7) 0.6619(6) 1.0691(3) 0.0371(13) Uani 1 1 d . . . . .
C2 C 0.8035(7) 0.7577(5) 1.1080(3) 0.0373(13) Uani 1 1 d . . . . .
C3 C 0.9562(8) 0.7375(7) 1.0982(3) 0.0506(16) Uani 1 1 d . . . . .
H3 H 0.9817 0.6653 1.0702 0.061 Uiso 1 1 calc R U . . .
C4 C 1.0733(9) 0.8223(8) 1.1293(4) 0.065(2) Uani 1 1 d . . . . .
H4 H 1.1763 0.8087 1.1205 0.077 Uiso 1 1 calc R U . . .
C5 C 1.0386(10) 0.9243(8) 1.1719(4) 0.072(3) Uani 1 1 d . . . . .
H5 H 1.1182 0.9804 1.1930 0.087 Uiso 1 1 calc R U . . .
C6 C 0.8852(10) 0.9474(7) 1.1851(4) 0.062(2) Uani 1 1 d . . . . .
H6 H 0.8621 1.0167 1.2159 0.075 Uiso 1 1 calc R U . . .
C7 C 0.7667(7) 0.8650(6) 1.1515(3) 0.0406(13) Uani 1 1 d . . . . .
C8 C 0.6421(7) 0.5270(5) 0.9047(3) 0.0359(12) Uani 1 1 d . . . . .
C9 C 0.7248(7) 0.5422(6) 0.8474(2) 0.0356(12) Uani 1 1 d . . . . .
C10 C 0.7846(9) 0.4390(7) 0.8097(3) 0.0574(18) Uani 1 1 d . . . . .
H10 H 0.7784 0.3657 0.8221 0.069 Uiso 1 1 calc R U . . .
C11 C 0.8530(12) 0.4430(10) 0.7542(4) 0.082(3) Uani 1 1 d . . . . .
H11 H 0.8960 0.3735 0.7303 0.098 Uiso 1 1 calc R U . . .
C12 C 0.8582(11) 0.5475(10) 0.7341(4) 0.076(3) Uani 1 1 d . . . . .
H12 H 0.8986 0.5482 0.6952 0.092 Uiso 1 1 calc R U . . .
C13 C 0.8049(10) 0.6504(9) 0.7704(4) 0.071(2) Uani 1 1 d . . . . .
H13 H 0.8133 0.7230 0.7573 0.085 Uiso 1 1 calc R U . . .
C14 C 0.7369(8) 0.6493(6) 0.8277(3) 0.0474(15) Uani 1 1 d . . . . .
C15 C 0.1410(11) 0.6972(9) 0.9274(5) 0.080(3) Uani 1 1 d . . . . .
H15A H 0.0380 0.6856 0.9422 0.096 Uiso 1 1 calc R U . . .
H15B H 0.1627 0.6234 0.8957 0.096 Uiso 1 1 calc R U . . .
C16 C 0.152(2) 0.8066(14) 0.9002(7) 0.143(6) Uani 1 1 d . . . . .
H16A H 0.2234 0.7947 0.8660 0.172 Uiso 1 1 calc R U . . .
H16B H 0.0513 0.8217 0.8839 0.172 Uiso 1 1 calc R U . . .
C17 C 0.2099(15) 0.9085(11) 0.9530(7) 0.111(4) Uani 1 1 d . . . . .
H17A H 0.1248 0.9477 0.9760 0.133 Uiso 1 1 calc R U . . .
H17B H 0.2717 0.9695 0.9381 0.133 Uiso 1 1 calc R U . . .
C18 C 0.3059(11) 0.8510(7) 0.9934(4) 0.063(2) Uani 1 1 d . . . . .
H18A H 0.4146 0.8607 0.9846 0.076 Uiso 1 1 calc R U . . .
H18B H 0.2935 0.8897 1.0378 0.076 Uiso 1 1 calc R U . . .
C19 C 0.1365(7) 0.4667(5) 0.5968(2) 0.0329(12) Uani 1 1 d . . . . .
C20 C 0.2128(7) 0.4489(5) 0.6570(3) 0.0361(12) Uani 1 1 d . . . . .
C21 C 0.2054(8) 0.3289(6) 0.6650(3) 0.0488(15) Uani 1 1 d . . . . .
H21 H 0.1554 0.2649 0.6339 0.059 Uiso 1 1 calc R U . . .
C22 C 0.2713(11) 0.3053(8) 0.7185(4) 0.069(2) Uani 1 1 d . . . . .
H22 H 0.2688 0.2251 0.7230 0.083 Uiso 1 1 calc R U . . .
C23 C 0.3407(11) 0.3998(9) 0.7651(4) 0.073(2) Uani 1 1 d . . . . .
H23 H 0.3822 0.3833 0.8018 0.088 Uiso 1 1 calc R U . . .
C24 C 0.3506(10) 0.5174(8) 0.7590(3) 0.065(2) Uani 1 1 d . . . . .
H24 H 0.4004 0.5802 0.7908 0.079 Uiso 1 1 calc R U . . .
C25 C 0.2849(7) 0.5429(6) 0.7045(3) 0.0427(14) Uani 1 1 d . . . . .
C26 C -0.0757(7) 0.7037(5) 0.5665(2) 0.0336(12) Uani 1 1 d . . . . .
C27 C -0.1250(7) 0.8246(5) 0.6063(3) 0.0371(12) Uani 1 1 d . . . . .
C28 C -0.2605(8) 0.8208(7) 0.6363(3) 0.0485(15) Uani 1 1 d . . . . .
H28 H -0.3127 0.7446 0.6330 0.058 Uiso 1 1 calc R U . . .
C29 C -0.3234(9) 0.9234(7) 0.6710(4) 0.062(2) Uani 1 1 d . . . . .
H29 H -0.4180 0.9172 0.6894 0.074 Uiso 1 1 calc R U . . .
C30 C -0.2433(10) 1.0375(7) 0.6782(4) 0.064(2) Uani 1 1 d . . . . .
H30 H -0.2815 1.1085 0.7029 0.077 Uiso 1 1 calc R U . . .
C31 C -0.1092(11) 1.0431(6) 0.6487(5) 0.077(3) Uani 1 1 d . . . . .
H31 H -0.0587 1.1195 0.6511 0.092 Uiso 1 1 calc R U . . .
C32 C -0.0448(9) 0.9377(6) 0.6150(4) 0.062(2) Uani 1 1 d . . . . .
C33 C 0.4653(9) 0.6885(9) 0.5065(5) 0.077(3) Uani 1 1 d . . . . .
H33A H 0.5314 0.6227 0.5085 0.092 Uiso 1 1 calc R U . . .
H33B H 0.4305 0.7232 0.5487 0.092 Uiso 1 1 calc R U . . .
C34 C 0.5510(11) 0.7839(9) 0.4832(5) 0.082(3) Uani 1 1 d . . . . .
H34A H 0.6502 0.7562 0.4680 0.099 Uiso 1 1 calc R U . . .
H34B H 0.5694 0.8589 0.5168 0.099 Uiso 1 1 calc R U . . .
C35 C 0.4525(11) 0.8054(9) 0.4309(5) 0.084(3) Uani 1 1 d . . . . .
H35A H 0.3900 0.8748 0.4458 0.100 Uiso 1 1 calc R U . . .
H35B H 0.5147 0.8203 0.3970 0.100 Uiso 1 1 calc R U . . .
C36 C 0.3552(15) 0.6900(14) 0.4100(5) 0.138(6) Uani 1 1 d . . . . .
H36A H 0.2554 0.7050 0.3928 0.165 Uiso 1 1 calc R U . . .
H36B H 0.4050 0.6320 0.3773 0.165 Uiso 1 1 calc R U . . .

loop_
_atom_site_aniso_label
_atom_site_aniso_U_11
_atom_site_aniso_U_22
_atom_site_aniso_U_33
_atom_site_aniso_U_23
_atom_site_aniso_U_13
_atom_site_aniso_U_12
Cu1 0.0337(4) 0.0302(3) 0.0258(3) 0.0065(3) 0.0009(3) 0.0107(3)
Cu2 0.0261(3) 0.0269(3) 0.0281(3) 0.0059(2) 0.0032(2) -0.0019(2)
I1 0.0739(4) 0.0661(4) 0.0647(3) -0.0032(3) 0.0018(3) 0.0270(3)
I3 0.1286(6) 0.0470(3) 0.0758(4) 0.0041(3) -0.0089(4) -0.0135(3)
I2 0.0790(14) 0.0490(7) 0.1042(15) 0.0272(9) 0.0305(9) 0.0119(9)
I4 0.0768(8) 0.0394(5) 0.1401(13) 0.0038(7) 0.0491(8) -0.0087(5)
I2' 0.087(2) 0.0515(10) 0.119(3) 0.0199(16) 0.0383(16) 0.0093(15)
I4' 0.128(2) 0.0463(9) 0.174(2) 0.0147(14) 0.0965(19) -0.0047(11)
O1 0.041(2) 0.036(2) 0.050(2) 0.0078(18) -0.0109(19) 0.0049(18)
O2 0.046(2) 0.040(2) 0.044(2) -0.0002(19) -0.0124(19) 0.0116(19)
O3 0.051(3) 0.057(3) 0.042(2) 0.023(2) 0.014(2) 0.024(2)
O4 0.046(2) 0.045(2) 0.035(2) 0.0171(18) 0.0106(18) 0.0153(19)
O5 0.055(3) 0.046(3) 0.051(3) 0.016(2) -0.004(2) 0.022(2)
O6 0.034(2) 0.053(3) 0.040(2) 0.0238(19) -0.0016(17) -0.0045(18)
O7 0.034(2) 0.057(3) 0.036(2) 0.0188(19) 0.0002(17) -0.0079(19)
O8 0.049(2) 0.029(2) 0.049(2) 0.0016(18) 0.014(2) 0.0010(18)
O9 0.045(2) 0.032(2) 0.064(3) -0.002(2) 0.018(2) -0.0008(19)
O10 0.039(2) 0.078(3) 0.051(3) 0.020(2) 0.003(2) -0.027(2)
C1 0.039(3) 0.045(3) 0.027(3) 0.009(2) 0.006(2) 0.000(3)
C2 0.044(3) 0.040(3) 0.029(3) 0.013(2) -0.002(2) -0.003(2)
C3 0.047(4) 0.059(4) 0.045(3) 0.011(3) 0.002(3) 0.006(3)
C4 0.045(4) 0.075(6) 0.080(5) 0.035(5) -0.003(4) -0.012(4)
C5 0.062(5) 0.070(6) 0.089(6) 0.039(5) -0.033(5) -0.032(4)
C6 0.079(6) 0.044(4) 0.060(4) 0.013(3) -0.018(4) -0.008(4)
C7 0.050(3) 0.036(3) 0.037(3) 0.012(2) -0.010(3) 0.001(3)
C8 0.037(3) 0.040(3) 0.028(3) 0.003(2) 0.002(2) 0.004(2)
C9 0.035(3) 0.046(3) 0.026(3) 0.010(2) 0.001(2) 0.004(2)
C10 0.060(4) 0.061(5) 0.051(4) 0.009(3) 0.013(3) 0.012(3)
C11 0.098(7) 0.097(7) 0.050(4) 0.006(4) 0.038(5) 0.032(6)
C12 0.080(6) 0.107(7) 0.048(4) 0.023(5) 0.033(4) 0.018(5)
C13 0.062(5) 0.101(7) 0.066(5) 0.049(5) 0.017(4) 0.006(5)
C14 0.046(4) 0.054(4) 0.044(3) 0.013(3) 0.014(3) 0.008(3)
C15 0.078(6) 0.079(6) 0.086(6) 0.029(5) -0.030(5) 0.022(5)
C16 0.182(15) 0.143(13) 0.114(10) 0.047(10) -0.044(10) 0.057(11)
C17 0.123(10) 0.082(7) 0.140(11) 0.056(8) -0.041(8) 0.014(7)
C18 0.089(6) 0.045(4) 0.059(4) 0.018(3) -0.003(4) 0.021(4)
C19 0.037(3) 0.032(3) 0.026(3) 0.002(2) -0.003(2) 0.007(2)
C20 0.036(3) 0.045(3) 0.029(3) 0.011(2) -0.002(2) 0.003(2)
C21 0.062(4) 0.041(3) 0.044(3) 0.015(3) -0.008(3) 0.000(3)
C22 0.089(6) 0.060(5) 0.065(5) 0.031(4) -0.019(4) 0.005(4)
C23 0.085(6) 0.093(7) 0.048(4) 0.033(4) -0.020(4) 0.008(5)
C24 0.073(5) 0.075(5) 0.042(4) 0.012(4) -0.017(3) -0.019(4)
C25 0.046(3) 0.039(3) 0.041(3) 0.008(3) -0.004(3) -0.003(3)
C26 0.041(3) 0.029(3) 0.029(3) 0.005(2) -0.006(2) 0.004(2)
C27 0.044(3) 0.028(3) 0.036(3) 0.001(2) 0.000(2) 0.006(2)
C28 0.046(4) 0.050(4) 0.047(3) 0.008(3) 0.003(3) -0.003(3)
C29 0.053(4) 0.059(5) 0.063(4) -0.006(4) 0.017(4) 0.006(3)
C30 0.072(5) 0.046(4) 0.072(5) 0.001(4) 0.026(4) 0.021(4)
C31 0.092(6) 0.023(3) 0.104(7) -0.006(4) 0.032(5) 0.000(4)
C32 0.059(4) 0.036(4) 0.090(6) 0.007(4) 0.032(4) 0.006(3)
C33 0.050(4) 0.093(6) 0.098(6) 0.052(5) -0.024(4) -0.021(4)
C34 0.076(6) 0.089(6) 0.083(6) 0.037(5) -0.009(5) -0.041(5)
C35 0.069(5) 0.096(7) 0.104(7) 0.064(6) 0.008(5) -0.013(5)
C36 0.121(9) 0.223(15) 0.072(6) 0.081(8) -0.037(6) -0.120(10)

loop_
_atom_type_symbol
_atom_type_description
_atom_type_scat_dispersion_real
_atom_type_scat_dispersion_imag
_atom_type_scat_source
C C 0.0033 0.0016 'International Tables Vol C Tables 4.2.6.8 and 6.1.1.4'
H H 0.0000 0.0000 'International Tables Vol C Tables 4.2.6.8 and 6.1.1.4'
O O 0.0106 0.0060 'International Tables Vol C Tables 4.2.6.8 and 6.1.1.4'
Cu Cu 0.3201 1.2651 'International Tables Vol C Tables 4.2.6.8 and 6.1.1.4'
I I -0.4742 1.8119 'International Tables Vol C Tables 4.2.6.8 and 6.1.1.4'

loop_
_geom_angle_atom_site_label_1
_geom_angle_atom_site_label_2
_geom_angle_atom_site_label_3
_geom_angle
_geom_angle_site_symmetry_1
_geom_angle_site_symmetry_3
O2 Cu1 O1 168.89(17) . 2_667
O2 Cu1 O3 90.4(2) . 2_667
O1 Cu1 O3 89.2(2) 2_667 2_667
O2 Cu1 O4 89.41(19) . .
O1 Cu1 O4 88.86(19) 2_667 .
O3 Cu1 O4 168.72(17) 2_667 .
O2 Cu1 O5 96.34(18) . .
O1 Cu1 O5 94.72(18) 2_667 .
O3 Cu1 O5 97.46(17) 2_667 .
O4 Cu1 O5 93.77(17) . .
O2 Cu1 Cu1 85.14(12) . 2_667
O1 Cu1 Cu1 83.76(12) 2_667 2_667
O3 Cu1 Cu1 85.88(12) 2_667 2_667
O4 Cu1 Cu1 82.87(12) . 2_667
O5 Cu1 Cu1 176.32(12) . 2_667
O9 Cu2 O8 168.14(17) 2_566 .
O9 Cu2 O7 88.2(2) 2_566 2_566
O8 Cu2 O7 89.31(19) . 2_566
O9 Cu2 O6 90.5(2) 2_566 .
O8 Cu2 O6 89.58(19) . .
O7 Cu2 O6 168.47(16) 2_566 .
O9 Cu2 O10 95.93(19) 2_566 .
O8 Cu2 O10 95.85(19) . .
O7 Cu2 O10 95.46(17) 2_566 .
O6 Cu2 O10 96.07(18) . .
O9 Cu2 Cu2 83.64(12) 2_566 2_566
O8 Cu2 Cu2 84.55(12) . 2_566
O7 Cu2 Cu2 83.78(11) 2_566 2_566
O6 Cu2 Cu2 84.69(11) . 2_566
O10 Cu2 Cu2 179.14(13) . 2_566
C1 O1 Cu1 123.1(4) . 2_667
C1 O2 Cu1 121.0(4) . .
C8 O3 Cu1 121.2(4) . 2_667
C8 O4 Cu1 124.3(4) . .
C18 O5 C15 108.3(6) . .
C18 O5 Cu1 122.1(4) . .
C15 O5 Cu1 121.8(5) . .
C19 O6 Cu2 121.5(4) . .
C19 O7 Cu2 122.6(4) . 2_566
C26 O8 Cu2 122.7(4) . .
C26 O9 Cu2 124.0(4) . 2_566
C36 O10 C33 107.6(6) . .
C36 O10 Cu2 126.6(5) . .
C33 O10 Cu2 124.3(4) . .
O1 C1 O2 126.9(6) . .
O1 C1 C2 115.4(5) . .
O2 C1 C2 117.6(5) . .
C3 C2 C7 118.8(6) . .
C3 C2 C1 116.9(6) . .
C7 C2 C1 124.3(5) . .
C2 C3 C4 121.3(7) . .
C2 C3 H3 119.4 . .
C4 C3 H3 119.4 . .
C5 C4 C3 120.1(7) . .
C5 C4 H4 120.0 . .
C3 C4 H4 120.0 . .
C4 C5 C6 121.0(7) . .
C4 C5 H5 119.5 . .
C6 C5 H5 119.5 . .
C5 C6 C7 119.0(8) . .
C5 C6 H6 120.5 . .
C7 C6 H6 120.5 . .
C6 C7 C2 119.8(6) . .
C6 C7 I1 115.9(5) . .
C2 C7 I1 124.1(5) . .
O4 C8 O3 125.7(5) . .
O4 C8 C9 117.9(5) . .
O3 C8 C9 116.3(5) . .
C14 C9 C10 117.7(6) . .
C14 C9 C8 124.7(5) . .
C10 C9 C8 117.5(6) . .
C11 C10 C9 121.2(8) . .
C11 C10 H10 119.4 . .
C9 C10 H10 119.4 . .
C12 C11 C10 120.3(8) . .
C12 C11 H11 119.8 . .
C10 C11 H11 119.8 . .
C13 C12 C11 120.0(7) . .
C13 C12 H12 120.0 . .
C11 C12 H12 120.0 . .
C12 C13 C14 120.7(8) . .
C12 C13 H13 119.7 . .
C14 C13 H13 119.7 . .
C9 C14 C13 119.9(7) . .
C9 C14 I2 126.5(4) . .
C13 C14 I2 113.3(6) . .
C9 C14 I2' 120.3(5) . .
C13 C14 I2' 118.4(6) . .
O5 C15 C16 105.8(9) . .
O5 C15 H15A 110.6 . .
C16 C15 H15A 110.6 . .
O5 C15 H15B 110.6 . .
C16 C15 H15B 110.6 . .
H15A C15 H15B 108.7 . .
C17 C16 C15 104.8(10) . .
C17 C16 H16A 110.8 . .
C15 C16 H16A 110.8 . .
C17 C16 H16B 110.8 . .
C15 C16 H16B 110.8 . .
H16A C16 H16B 108.9 . .
C16 C17 C18 104.5(9) . .
C16 C17 H17A 110.9 . .
C18 C17 H17A 110.9 . .
C16 C17 H17B 110.9 . .
C18 C17 H17B 110.9 . .
H17A C17 H17B 108.9 . .
O5 C18 C17 107.6(7) . .
O5 C18 H18A 110.2 . .
C17 C18 H18A 110.2 . .
O5 C18 H18B 110.2 . .
C17 C18 H18B 110.2 . .
H18A C18 H18B 108.5 . .
O6 C19 O7 127.2(5) . .
O6 C19 C20 117.6(5) . .
O7 C19 C20 115.1(5) . .
C25 C20 C21 118.7(5) . .
C25 C20 C19 124.3(5) . .
C21 C20 C19 116.9(5) . .
C22 C21 C20 120.4(6) . .
C22 C21 H21 119.8 . .
C20 C21 H21 119.8 . .
C23 C22 C21 119.8(7) . .
C23 C22 H22 120.1 . .
C21 C22 H22 120.1 . .
C24 C23 C22 121.5(7) . .
C24 C23 H23 119.2 . .
C22 C23 H23 119.2 . .
C23 C24 C25 119.4(7) . .
C23 C24 H24 120.3 . .
C25 C24 H24 120.3 . .
C20 C25 C24 120.1(6) . .
C20 C25 I3 121.6(5) . .
C24 C25 I3 118.3(5) . .
O9 C26 O8 125.1(5) . .
O9 C26 C27 116.7(5) . .
O8 C26 C27 118.2(5) . .
C28 C27 C32 117.4(6) . .
C28 C27 C26 116.9(5) . .
C32 C27 C26 125.7(5) . .
C27 C28 C29 123.2(7) . .
C27 C28 H28 118.4 . .
C29 C28 H28 118.4 . .
C28 C29 C30 118.8(7) . .
C28 C29 H29 120.6 . .
C30 C29 H29 120.6 . .
C31 C30 C29 118.7(6) . .
C31 C30 H30 120.7 . .
C29 C30 H30 120.7 . .
C30 C31 C32 121.7(7) . .
C30 C31 H31 119.1 . .
C32 C31 H31 119.1 . .
C27 C32 C31 119.8(7) . .
C27 C32 I4 124.9(5) . .
C31 C32 I4 114.3(6) . .
C27 C32 I4' 123.1(5) . .
C31 C32 I4' 113.4(6) . .
O10 C33 C34 107.2(7) . .
O10 C33 H33A 110.3 . .
C34 C33 H33A 110.3 . .
O10 C33 H33B 110.3 . .
C34 C33 H33B 110.3 . .
H33A C33 H33B 108.5 . .
C33 C34 C35 106.2(7) . .
C33 C34 H34A 110.5 . .
C35 C34 H34A 110.5 . .
C33 C34 H34B 110.5 . .
C35 C34 H34B 110.5 . .
H34A C34 H34B 108.7 . .
C36 C35 C34 102.8(8) . .
C36 C35 H35A 111.2 . .
C34 C35 H35A 111.2 . .
C36 C35 H35B 111.2 . .
C34 C35 H35B 111.2 . .
H35A C35 H35B 109.1 . .
O10 C36 C35 107.3(8) . .
O10 C36 H36A 110.3 . .
C35 C36 H36A 110.3 . .
O10 C36 H36B 110.3 . .
C35 C36 H36B 110.3 . .
H36A C36 H36B 108.5 . .

loop_
_geom_bond_atom_site_label_1
_geom_bond_atom_site_label_2
_geom_bond_distance
_geom_bond_site_symmetry_2
Cu1 O2 1.951(4) .
Cu1 O1 1.951(4) 2_667
Cu1 O3 1.952(4) 2_667
Cu1 O4 1.968(4) .
Cu1 O5 2.172(4) .
Cu1 Cu1 2.6171(12) 2_667
Cu2 O9 1.958(4) 2_566
Cu2 O8 1.961(4) .
Cu2 O7 1.965(4) 2_566
Cu2 O6 1.966(4) .
Cu2 O10 2.138(4) .
Cu2 Cu2 2.6129(12) 2_566
I1 C7 2.077(7) .
I3 C25 2.075(6) .
I2 C14 2.070(7) .
I4 C32 2.123(7) .
I2' C14 2.139(8) .
I4' C32 2.130(7) .
O1 C1 1.242(7) .
O1 Cu1 1.951(4) 2_667
O2 C1 1.262(7) .
O3 C8 1.262(7) .
O3 Cu1 1.952(4) 2_667
O4 C8 1.247(7) .
O5 C18 1.435(9) .
O5 C15 1.440(9) .
O6 C19 1.236(7) .
O7 C19 1.240(7) .
O7 Cu2 1.965(4) 2_566
O8 C26 1.247(7) .
O9 C26 1.243(7) .
O9 Cu2 1.958(4) 2_566
O10 C36 1.405(10) .
O10 C33 1.427(9) .
C1 C2 1.514(8) .
C2 C3 1.367(9) .
C2 C7 1.397(9) .
C3 C4 1.382(10) .
C3 H3 0.9300 .
C4 C5 1.341(13) .
C4 H4 0.9300 .
C5 C6 1.393(13) .
C5 H5 0.9300 .
C6 C7 1.394(10) .
C6 H6 0.9300 .
C8 C9 1.501(8) .
C9 C14 1.377(9) .
C9 C10 1.384(9) .
C10 C11 1.374(10) .
C10 H10 0.9300 .
C11 C12 1.352(13) .
C11 H11 0.9300 .
C12 C13 1.345(13) .
C12 H12 0.9300 .
C13 C14 1.401(10) .
C13 H13 0.9300 .
C15 C16 1.495(16) .
C15 H15A 0.9700 .
C15 H15B 0.9700 .
C16 C17 1.457(18) .
C16 H16A 0.9700 .
C16 H16B 0.9700 .
C17 C18 1.478(12) .
C17 H17A 0.9700 .
C17 H17B 0.9700 .
C18 H18A 0.9700 .
C18 H18B 0.9700 .
C19 C20 1.513(7) .
C20 C25 1.383(8) .
C20 C21 1.402(9) .
C21 C22 1.374(10) .
C21 H21 0.9300 .
C22 C23 1.366(12) .
C22 H22 0.9300 .
C23 C24 1.360(12) .
C23 H23 0.9300 .
C24 C25 1.403(10) .
C24 H24 0.9300 .
C26 C27 1.512(8) .
C27 C28 1.364(9) .
C27 C32 1.380(9) .
C28 C29 1.366(10) .
C28 H28 0.9300 .
C29 C30 1.392(11) .
C29 H29 0.9300 .
C30 C31 1.350(11) .
C30 H30 0.9300 .
C31 C32 1.388(10) .
C31 H31 0.9300 .
C33 C34 1.470(11) .
C33 H33A 0.9700 .
C33 H33B 0.9700 .
C34 C35 1.478(13) .
C34 H34A 0.9700 .
C34 H34B 0.9700 .
C35 C36 1.467(14) .
C35 H35A 0.9700 .
C35 H35B 0.9700 .
C36 H36A 0.9700 .
C36 H36B 0.9700 .

loop_
_geom_hbond_atom_site_label_D
_geom_hbond_atom_site_label_H
_geom_hbond_atom_site_label_A
_geom_hbond_distance_DH
_geom_hbond_distance_HA
_geom_hbond_distance_DA
_geom_hbond_angle_DHA
_geom_hbond_site_symmetry_A
C18 H18A I2 0.97 3.21 4.014(9) 142.0 .
C16 H16B I2 0.97 3.49 4.405(17) 157.2 1_455
C16 H16B I2 0.97 3.49 4.405(17) 157.2 1_455
C18 H18A I2 0.97 3.21 4.014(9) 142.0 .
C16 H16B I2 0.97 3.49 4.405(17) 157.2 1_455
C18 H18A I2 0.97 3.21 4.014(9) 142.0 .
C15 H15B O1 0.97 2.67 3.209(9) 115.4 2_667
C18 H18A I2 0.97 3.21 4.014(9) 142.0 .
C35 H35A I4' 0.97 3.35 4.143(11) 140.5 .

loop_
_geom_torsion_atom_site_label_1
_geom_torsion_atom_site_label_2
_geom_torsion_atom_site_label_3
_geom_torsion_atom_site_label_4
_geom_torsion
_geom_torsion_site_symmetry_1
Cu1 O1 C1 O2 1.6(8) 2_667
Cu1 O1 C1 C2 -176.0(3) 2_667
Cu1 O2 C1 O1 -1.0(8) .
Cu1 O2 C1 C2 176.5(4) .
O1 C1 C2 C3 36.1(7) .
O2 C1 C2 C3 -141.7(6) .
O1 C1 C2 C7 -145.5(6) .
O2 C1 C2 C7 36.7(8) .
C7 C2 C3 C4 -1.6(10) .
C1 C2 C3 C4 176.9(6) .
C2 C3 C4 C5 2.9(11) .
C3 C4 C5 C6 -0.8(12) .
C4 C5 C6 C7 -2.5(12) .
C5 C6 C7 C2 3.7(10) .
C5 C6 C7 I1 179.0(6) .
C3 C2 C7 C6 -1.7(9) .
C1 C2 C7 C6 179.9(6) .
C3 C2 C7 I1 -176.6(5) .
C1 C2 C7 I1 5.0(8) .
Cu1 O4 C8 O3 3.0(9) .
Cu1 O4 C8 C9 -179.7(4) .
Cu1 O3 C8 O4 -1.8(9) 2_667
Cu1 O3 C8 C9 -179.2(4) 2_667
O4 C8 C9 C14 29.9(9) .
O3 C8 C9 C14 -152.5(6) .
O4 C8 C9 C10 -145.9(6) .
O3 C8 C9 C10 31.8(8) .
C14 C9 C10 C11 -0.3(11) .
C8 C9 C10 C11 175.7(8) .
C9 C10 C11 C12 -2.4(15) .
C10 C11 C12 C13 4.1(16) .
C11 C12 C13 C14 -3.1(15) .
C10 C9 C14 C13 1.4(10) .
C8 C9 C14 C13 -174.4(6) .
C10 C9 C14 I2 175.8(5) .
C8 C9 C14 I2 0.1(10) .
C10 C9 C14 I2' -165.2(5) .
C8 C9 C14 I2' 19.0(9) .
C12 C13 C14 C9 0.3(12) .
C12 C13 C14 I2 -174.8(7) .
C12 C13 C14 I2' 167.2(7) .
C18 O5 C15 C16 13.4(11) .
Cu1 O5 C15 C16 -136.2(8) .
O5 C15 C16 C17 -27.2(14) .
C15 C16 C17 C18 30.0(15) .
C15 O5 C18 C17 5.3(10) .
Cu1 O5 C18 C17 154.9(7) .
C16 C17 C18 O5 -22.4(14) .
Cu2 O6 C19 O7 5.0(8) .
Cu2 O6 C19 C20 -176.6(4) .
Cu2 O7 C19 O6 -5.1(8) 2_566
Cu2 O7 C19 C20 176.4(4) 2_566
O6 C19 C20 C25 55.9(8) .
O7 C19 C20 C25 -125.5(6) .
O6 C19 C20 C21 -125.8(6) .
O7 C19 C20 C21 52.9(7) .
C25 C20 C21 C22 -1.3(10) .
C19 C20 C21 C22 -179.7(7) .
C20 C21 C22 C23 1.9(13) .
C21 C22 C23 C24 -2.0(15) .
C22 C23 C24 C25 1.5(14) .
C21 C20 C25 C24 0.8(10) .
C19 C20 C25 C24 179.1(6) .
C21 C20 C25 I3 -176.2(5) .
C19 C20 C25 I3 2.1(8) .
C23 C24 C25 C20 -0.9(12) .
C23 C24 C25 I3 176.2(7) .
Cu2 O9 C26 O8 -0.3(9) 2_566
Cu2 O9 C26 C27 178.8(4) 2_566
Cu2 O8 C26 O9 -1.4(8) .
Cu2 O8 C26 C27 179.5(4) .
O9 C26 C27 C28 1.6(8) .
O8 C26 C27 C28 -179.2(6) .
O9 C26 C27 C32 -178.5(7) .
O8 C26 C27 C32 0.7(10) .
C32 C27 C28 C29 3.7(11) .
C26 C27 C28 C29 -176.4(7) .
C27 C28 C29 C30 -2.3(12) .
C28 C29 C30 C31 2.4(14) .
C29 C30 C31 C32 -4.2(15) .
C28 C27 C32 C31 -5.2(12) .
C26 C27 C32 C31 174.9(8) .
C28 C27 C32 I4 163.2(6) .
C26 C27 C32 I4 -16.7(11) .
C28 C27 C32 I4' -162.2(6) .
C26 C27 C32 I4' 17.9(11) .
C30 C31 C32 C27 5.7(15) .
C30 C31 C32 I4 -163.9(8) .
C30 C31 C32 I4' 164.7(8) .
C36 O10 C33 C34 10.2(13) .
Cu2 O10 C33 C34 -156.7(7) .
O10 C33 C34 C35 8.9(12) .
C33 C34 C35 C36 -23.5(13) .
C33 O10 C36 C35 -25.8(14) .
Cu2 O10 C36 C35 140.7(7) .
C34 C35 C36 O10 30.4(14) .
